data_1561356
loop_
_publ_author_name
'Moussa, C.'
'El Sayah, Z.'
'Chajewski, G.'
'Berche, A.'
'Dorcet, V.'
'Pikul, A.P.'
'Pasturel, M.'
'Joanny, L.'
'Stepnik, B.'
'Tougait, O.'

_publ_section_title
;
 Investigation of the phase relations in the U-Al-Ge ternary system:
 Influence of the Al/Ge substitution on the properties of the intermediate
 phases
;
_journal_name_full 'Journal of Solid State Chemistry'
_journal_page_first 168
_journal_page_last 178
_journal_paper_doi 10.1016/j.jssc.2016.08.008
_journal_volume 243
_journal_year 2016
_chemical_formula_sum 'Al2.07 Ge2.93 U3'
_chemical_formula_weight 982.51
_space_group_crystal_system tetragonal
_space_group_IT_number 108
_space_group_name_Hall 'I 4 -2c'
_space_group_name_H-M_alt 'I 4 c m'
_atom_sites_solution_hydrogens .
_audit_creation_method SHELXL-2014
_cell_angle_alpha 90
_cell_angle_beta 90
_cell_angle_gamma 90
_cell_formula_units_Z 4
_cell_length_a 7.7684(10)
_cell_length_b 7.7684(10)
_cell_length_c 11.0741(10)
_cell_measurement_temperature 293(2)
_cell_volume 668.30(14)
_computing_structure_refinement 'SHELXL-2014 (Sheldrick, 2014)'
_diffrn_ambient_temperature 293(2)
_diffrn_measured_fraction_theta_full 1.000
_diffrn_measured_fraction_theta_max 1.000
_diffrn_radiation_type MoK\a
_diffrn_radiation_wavelength 0.71073
_diffrn_reflns_av_R_equivalents 0.1217
_diffrn_reflns_av_unetI/netI 0.1425
_diffrn_reflns_Laue_measured_fraction_full 1.000
_diffrn_reflns_Laue_measured_fraction_max 1.000
_diffrn_reflns_limit_h_max 13
_diffrn_reflns_limit_h_min -14
_diffrn_reflns_limit_k_max 14
_diffrn_reflns_limit_k_min -13
_diffrn_reflns_limit_l_max 19
_diffrn_reflns_limit_l_min -20
_diffrn_reflns_number 7532
_diffrn_reflns_point_group_measured_fraction_full 1.000
_diffrn_reflns_point_group_measured_fraction_max 1.000
_diffrn_reflns_theta_full 25.242
_diffrn_reflns_theta_max 39.998
_diffrn_reflns_theta_min 3.680
_exptl_absorpt_coefficient_mu 85.578
_exptl_crystal_density_diffrn 9.765
_exptl_crystal_F_000 1586
_refine_diff_density_max 6.099
_refine_diff_density_min -5.735
_refine_diff_density_rms 0.982
_refine_ls_abs_structure_details
;
 Refined as an inversion twin.
;
_refine_ls_abs_structure_Flack 0.56(4)
_refine_ls_extinction_coef 0.00037(8)
_refine_ls_extinction_expression Fc^*^=kFc[1+0.001xFc^2^\l^3^/sin(2\q)]^-1/4^
_refine_ls_extinction_method SHELXL
_refine_ls_goodness_of_fit_ref 0.996
_refine_ls_hydrogen_treatment undef
_refine_ls_matrix_type full
_refine_ls_number_parameters 29
_refine_ls_number_reflns 1093
_refine_ls_number_restraints 1
_refine_ls_restrained_S_all 0.995
_refine_ls_R_factor_all 0.1161
_refine_ls_R_factor_gt 0.0412
_refine_ls_shift/su_max 0.000
_refine_ls_shift/su_mean 0.000
_refine_ls_structure_factor_coef Fsqd
_refine_ls_weighting_details 'w=1/[\s^2^(Fo^2^)+(0.0326P)^2^] where P=(Fo^2^+2Fc^2^)/3'
_refine_ls_weighting_scheme calc
_refine_ls_wR_factor_gt 0.0671
_refine_ls_wR_factor_ref 0.0809
_reflns_Friedel_coverage 0.921
_reflns_Friedel_fraction_full 1.000
_reflns_Friedel_fraction_max 1.000
_reflns_number_gt 658
_reflns_number_total 1093
_reflns_threshold_expression 'I > 2\s(I)'
_cod_data_source_file U3Al22Ge28_I4cm.cif
_cod_data_source_block shelx
_cod_original_cell_volume 668.30(18)
_cod_database_code 1561356
_shelx_space_group_comment
;
The symmetry employed for this shelxl refinement is uniquely defined
by the following loop, which should always be used as a source of
symmetry information in preference to the above space-group names.
They are only intended as comments.
;
_shelxl_version_number 2014-3

loop_
_space_group_symop_operation_xyz
'x, y, z'
'-x, -y, z'
'-y, x, z'
'y, -x, z'
'-x, y, z+1/2'
'x, -y, z+1/2'
'y, x, z+1/2'
'-y, -x, z+1/2'
'x+1/2, y+1/2, z+1/2'
'-x+1/2, -y+1/2, z+1/2'
'-y+1/2, x+1/2, z+1/2'
'y+1/2, -x+1/2, z+1/2'
'-x+1/2, y+1/2, z+1'
'x+1/2, -y+1/2, z+1'
'y+1/2, x+1/2, z+1'
'-y+1/2, -x+1/2, z+1'

loop_
_atom_site_label
_atom_site_type_symbol
_atom_site_fract_x
_atom_site_fract_y
_atom_site_fract_z
_atom_site_U_iso_or_equiv
_atom_site_adp_type
_atom_site_occupancy
_atom_site_site_symmetry_order
_atom_site_calc_flag
_atom_site_refinement_flags_posn
_atom_site_refinement_flags_adp
_atom_site_refinement_flags_occupancy
_atom_site_disorder_assembly
_atom_site_disorder_group
U1 U 0.15975(7) 0.65975(7) 0.01820(7) 0.00936(19) Uani 1 2 d S T P . .
U2 U 0.0000 0.0000 0.25124(12) 0.0089(2) Uani 1 4 d S T P . .
Ge1 Ge 0.1362(8) 0.6362(8) 0.3318(7) 0.011(2) Uani 0.08(2) 2 d S T P . .
Al1 Al 0.1362(8) 0.6362(8) 0.3318(7) 0.011(2) Uani 0.92(2) 2 d S T P . .
Ge2 Ge 0.6512(3) 0.1512(3) 0.2084(3) 0.0075(10) Uani 0.89(2) 2 d S T P . .
Al2 Al 0.6512(3) 0.1512(3) 0.2084(3) 0.0075(10) Uani 0.11(2) 2 d S T P . .
Ge3 Ge 0.0000 0.0000 0.0000(5) 0.0096(5) Uani 1 4 d S T P . .

loop_
_atom_site_aniso_label
_atom_site_aniso_U_11
_atom_site_aniso_U_22
_atom_site_aniso_U_33
_atom_site_aniso_U_23
_atom_site_aniso_U_13
_atom_site_aniso_U_12
U1 0.0094(2) 0.0094(2) 0.0092(3) -0.0006(3) -0.0006(3) -0.0010(3)
U2 0.0074(3) 0.0074(3) 0.0121(5) 0.000 0.000 0.000
Ge1 0.011(3) 0.011(3) 0.013(4) 0.0010(17) 0.0010(17) 0.000(3)
Al1 0.011(3) 0.011(3) 0.013(4) 0.0010(17) 0.0010(17) 0.000(3)
Ge2 0.0069(12) 0.0069(12) 0.0088(16) 0.0021(7) 0.0021(7) 0.0010(11)
Al2 0.0069(12) 0.0069(12) 0.0088(16) 0.0021(7) 0.0021(7) 0.0010(11)
Ge3 0.0103(8) 0.0103(8) 0.0081(13) 0.000 0.000 0.000

loop_
_atom_type_symbol
_atom_type_description
_atom_type_scat_dispersion_real
_atom_type_scat_dispersion_imag
_atom_type_scat_source
Al Al 0.0645 0.0514 'International Tables Vol C Tables 4.2.6.8 and 6.1.1.4'
Ge Ge 0.1547 1.8001 'International Tables Vol C Tables 4.2.6.8 and 6.1.1.4'
U U -9.6767 9.6646 'International Tables Vol C Tables 4.2.6.8 and 6.1.1.4'

loop_
_geom_angle_atom_site_label_1
_geom_angle_atom_site_label_2
_geom_angle_atom_site_label_3
_geom_angle
_geom_angle_site_symmetry_1
_geom_angle_site_symmetry_3
Ge3 U1 Ge3 139.55(5) 13_554 1_565
Ge3 U1 Al2 79.11(9) 13_554 2_665
Ge3 U1 Al2 79.11(9) 1_565 2_665
Ge3 U1 Ge2 79.11(9) 13_554 2_665
Ge3 U1 Ge2 79.11(9) 1_565 2_665
Al2 U1 Ge2 0.00(12) 2_665 2_665
Ge3 U1 Al1 72.79(9) 13_554 10_564
Ge3 U1 Al1 72.79(9) 1_565 10_564
Al2 U1 Al1 88.03(14) 2_665 10_564
Ge2 U1 Al1 88.03(14) 2_665 10_564
Ge3 U1 Ge1 72.79(9) 13_554 10_564
Ge3 U1 Ge1 72.79(9) 1_565 10_564
Al2 U1 Ge1 88.03(14) 2_665 10_564
Ge2 U1 Ge1 88.03(14) 2_665 10_564
Al1 U1 Ge1 0.0(3) 10_564 10_564
Ge3 U1 Al1 72.10(16) 13_554 12_454
Ge3 U1 Al1 126.84(18) 1_565 12_454
Al2 U1 Al1 150.82(16) 2_665 12_454
Ge2 U1 Al1 150.82(16) 2_665 12_454
Al1 U1 Al1 88.0(2) 10_564 12_454
Ge1 U1 Al1 88.0(2) 10_564 12_454
Ge3 U1 Ge1 126.84(18) 13_554 11_554
Ge3 U1 Ge1 72.10(16) 1_565 11_554
Al2 U1 Ge1 150.82(15) 2_665 11_554
Ge2 U1 Ge1 150.82(15) 2_665 11_554
Al1 U1 Ge1 88.0(2) 10_564 11_554
Ge1 U1 Ge1 88.0(2) 10_564 11_554
Al1 U1 Ge1 57.8(3) 12_454 11_554
Ge3 U1 Ge1 72.10(16) 13_554 12_454
Ge3 U1 Ge1 126.84(18) 1_565 12_454
Al2 U1 Ge1 150.82(16) 2_665 12_454
Ge2 U1 Ge1 150.82(16) 2_665 12_454
Al1 U1 Ge1 88.0(2) 10_564 12_454
Ge1 U1 Ge1 88.0(2) 10_564 12_454
Al1 U1 Ge1 0.0(2) 12_454 12_454
Ge1 U1 Ge1 57.8(3) 11_554 12_454
Ge3 U1 Al1 126.84(18) 13_554 11_554
Ge3 U1 Al1 72.10(16) 1_565 11_554
Al2 U1 Al1 150.82(15) 2_665 11_554
Ge2 U1 Al1 150.82(15) 2_665 11_554
Al1 U1 Al1 88.0(2) 10_564 11_554
Ge1 U1 Al1 88.0(2) 10_564 11_554
Al1 U1 Al1 57.8(3) 12_454 11_554
Ge1 U1 Al1 0.0(3) 11_554 11_554
Ge1 U1 Al1 57.8(3) 12_454 11_554
Ge3 U1 Al2 75.20(10) 13_554 4_565
Ge3 U1 Al2 135.80(10) 1_565 4_565
Al2 U1 Al2 85.22(9) 2_665 4_565
Ge2 U1 Al2 85.22(9) 2_665 4_565
Al1 U1 Al2 147.98(7) 10_564 4_565
Ge1 U1 Al2 147.98(7) 10_564 4_565
Al1 U1 Al2 82.96(12) 12_454 4_565
Ge1 U1 Al2 112.22(8) 11_554 4_565
Ge1 U1 Al2 82.96(12) 12_454 4_565
Al1 U1 Al2 112.22(8) 11_554 4_565
Ge3 U1 Al2 135.80(10) 13_554 3
Ge3 U1 Al2 75.20(10) 1_565 3
Al2 U1 Al2 85.22(9) 2_665 3
Ge2 U1 Al2 85.22(9) 2_665 3
Al1 U1 Al2 147.98(7) 10_564 3
Ge1 U1 Al2 147.98(7) 10_564 3
Al1 U1 Al2 112.22(8) 12_454 3
Ge1 U1 Al2 82.96(12) 11_554 3
Ge1 U1 Al2 112.22(8) 12_454 3
Al1 U1 Al2 82.96(12) 11_554 3
Al2 U1 Al2 62.41(12) 4_565 3
Ge3 U1 Ge2 75.20(10) 13_554 4_565
Ge3 U1 Ge2 135.80(10) 1_565 4_565
Al2 U1 Ge2 85.22(9) 2_665 4_565
Ge2 U1 Ge2 85.22(9) 2_665 4_565
Al1 U1 Ge2 147.98(7) 10_564 4_565
Ge1 U1 Ge2 147.98(7) 10_564 4_565
Al1 U1 Ge2 82.96(12) 12_454 4_565
Ge1 U1 Ge2 112.22(8) 11_554 4_565
Ge1 U1 Ge2 82.96(12) 12_454 4_565
Al1 U1 Ge2 112.22(8) 11_554 4_565
Al2 U1 Ge2 0.00(9) 4_565 4_565
Al2 U1 Ge2 62.41(12) 3 4_565
Ge3 U1 Ge2 135.80(10) 13_554 3
Ge3 U1 Ge2 75.20(10) 1_565 3
Al2 U1 Ge2 85.22(9) 2_665 3
Ge2 U1 Ge2 85.22(9) 2_665 3
Al1 U1 Ge2 147.98(7) 10_564 3
Ge1 U1 Ge2 147.98(7) 10_564 3
Al1 U1 Ge2 112.22(8) 12_454 3
Ge1 U1 Ge2 82.96(12) 11_554 3
Ge1 U1 Ge2 112.22(8) 12_454 3
Al1 U1 Ge2 82.96(12) 11_554 3
Al2 U1 Ge2 62.41(12) 4_565 3
Al2 U1 Ge2 0.00(9) 3 3
Ge2 U1 Ge2 62.41(12) 4_565 3
Ge3 U1 Ge2 86.59(11) 13_554 9_454
Ge3 U1 Ge2 86.59(11) 1_565 9_454
Al2 U1 Ge2 136.97(5) 2_665 9_454
Ge2 U1 Ge2 136.97(5) 2_665 9_454
Al1 U1 Ge2 48.94(15) 10_564 9_454
Ge1 U1 Ge2 48.94(15) 10_564 9_454
Al1 U1 Ge2 46.97(12) 12_454 9_454
Ge1 U1 Ge2 46.97(12) 11_554 9_454
Ge1 U1 Ge2 46.97(12) 12_454 9_454
Al1 U1 Ge2 46.97(12) 11_554 9_454
Al2 U1 Ge2 129.92(5) 4_565 9_454
Al2 U1 Ge2 129.92(5) 3 9_454
Ge2 U1 Ge2 129.92(5) 4_565 9_454
Ge2 U1 Ge2 129.92(5) 3 9_454
Ge3 U2 Ge3 180.0 5 .
Ge3 U2 Al2 99.13(7) 5 3_545
Ge3 U2 Al2 80.87(7) . 3_545
Ge3 U2 Ge2 99.13(7) 5 3_545
Ge3 U2 Ge2 80.87(7) . 3_545
Al2 U2 Ge2 0.00(13) 3_545 3_545
Ge3 U2 Al2 99.13(7) 5 4_565
Ge3 U2 Al2 80.87(7) . 4_565
Al2 U2 Al2 161.74(15) 3_545 4_565
Ge2 U2 Al2 161.74(15) 3_545 4_565
Ge3 U2 Ge2 99.13(7) 5 4_565
Ge3 U2 Ge2 80.87(7) . 4_565
Al2 U2 Ge2 161.74(15) 3_545 4_565
Ge2 U2 Ge2 161.74(15) 3_545 4_565
Al2 U2 Ge2 0.00(12) 4_565 4_565
Ge3 U2 Al2 99.13(7) 5 1_455
Ge3 U2 Al2 80.87(7) . 1_455
Al2 U2 Al2 88.56(2) 3_545 1_455
Ge2 U2 Al2 88.56(2) 3_545 1_455
Al2 U2 Al2 88.56(2) 4_565 1_455
Ge2 U2 Al2 88.56(2) 4_565 1_455
Ge3 U2 Ge2 99.13(7) 5 1_455
Ge3 U2 Ge2 80.87(7) . 1_455
Al2 U2 Ge2 88.56(2) 3_545 1_455
Ge2 U2 Ge2 88.56(2) 3_545 1_455
Al2 U2 Ge2 88.56(2) 4_565 1_455
Ge2 U2 Ge2 88.56(2) 4_565 1_455
Al2 U2 Ge2 0.00(13) 1_455 1_455
Ge3 U2 Al2 99.13(7) 5 2_655
Ge3 U2 Al2 80.87(7) . 2_655
Al2 U2 Al2 88.56(2) 3_545 2_655
Ge2 U2 Al2 88.56(2) 3_545 2_655
Al2 U2 Al2 88.56(2) 4_565 2_655
Ge2 U2 Al2 88.56(2) 4_565 2_655
Al2 U2 Al2 161.74(15) 1_455 2_655
Ge2 U2 Al2 161.74(15) 1_455 2_655
Ge3 U2 Ge2 99.13(7) 5 2_655
Ge3 U2 Ge2 80.87(7) . 2_655
Al2 U2 Ge2 88.56(2) 3_545 2_655
Ge2 U2 Ge2 88.56(2) 3_545 2_655
Al2 U2 Ge2 88.56(2) 4_565 2_655
Ge2 U2 Ge2 88.56(2) 4_565 2_655
Al2 U2 Ge2 161.74(15) 1_455 2_655
Ge2 U2 Ge2 161.74(15) 1_455 2_655
Al2 U2 Ge2 0.00(18) 2_655 2_655
Ge3 U2 Ge1 73.54(15) 5 3_655
Ge3 U2 Ge1 106.46(15) . 3_655
Al2 U2 Ge1 134.59(13) 3_545 3_655
Ge2 U2 Ge1 134.59(13) 3_545 3_655
Al2 U2 Ge1 52.26(12) 4_565 3_655
Ge2 U2 Ge1 52.26(12) 4_565 3_655
Al2 U2 Ge1 136.61(13) 1_455 3_655
Ge2 U2 Ge1 136.61(13) 1_455 3_655
Al2 U2 Ge1 50.44(13) 2_655 3_655
Ge2 U2 Ge1 50.44(13) 2_655 3_655
Ge3 U2 Al1 73.54(15) 5 3_655
Ge3 U2 Al1 106.46(15) . 3_655
Al2 U2 Al1 134.59(13) 3_545 3_655
Ge2 U2 Al1 134.59(13) 3_545 3_655
Al2 U2 Al1 52.26(12) 4_565 3_655
Ge2 U2 Al1 52.26(12) 4_565 3_655
Al2 U2 Al1 136.61(13) 1_455 3_655
Ge2 U2 Al1 136.61(13) 1_455 3_655
Al2 U2 Al1 50.44(13) 2_655 3_655
Ge2 U2 Al1 50.44(13) 2_655 3_655
Ge1 U2 Al1 0.0(4) 3_655 3_655
Ge3 U2 Ge1 73.54(15) 5 4_455
Ge3 U2 Ge1 106.46(15) . 4_455
Al2 U2 Ge1 52.26(12) 3_545 4_455
Ge2 U2 Ge1 52.26(12) 3_545 4_455
Al2 U2 Ge1 134.59(13) 4_565 4_455
Ge2 U2 Ge1 134.59(13) 4_565 4_455
Al2 U2 Ge1 50.44(13) 1_455 4_455
Ge2 U2 Ge1 50.44(13) 1_455 4_455
Al2 U2 Ge1 136.61(13) 2_655 4_455
Ge2 U2 Ge1 136.61(13) 2_655 4_455
Ge1 U2 Ge1 147.1(3) 3_655 4_455
Al1 U2 Ge1 147.1(3) 3_655 4_455
Ge3 U2 Al1 73.54(15) 5 4_455
Ge3 U2 Al1 106.46(15) . 4_455
Al2 U2 Al1 52.26(12) 3_545 4_455
Ge2 U2 Al1 52.26(12) 3_545 4_455
Al2 U2 Al1 134.59(13) 4_565 4_455
Ge2 U2 Al1 134.59(13) 4_565 4_455
Al2 U2 Al1 50.44(13) 1_455 4_455
Ge2 U2 Al1 50.44(13) 1_455 4_455
Al2 U2 Al1 136.61(13) 2_655 4_455
Ge2 U2 Al1 136.61(13) 2_655 4_455
Ge1 U2 Al1 147.1(3) 3_655 4_455
Al1 U2 Al1 147.1(3) 3_655 4_455
Ge1 U2 Al1 0.0(2) 4_455 4_455
Ge3 U2 Al1 73.54(15) 5 2_565
Ge3 U2 Al1 106.46(15) . 2_565
Al2 U2 Al1 136.61(13) 3_545 2_565
Ge2 U2 Al1 136.61(13) 3_545 2_565
Al2 U2 Al1 50.44(13) 4_565 2_565
Ge2 U2 Al1 50.44(13) 4_565 2_565
Al2 U2 Al1 52.26(12) 1_455 2_565
Ge2 U2 Al1 52.26(12) 1_455 2_565
Al2 U2 Al1 134.59(13) 2_655 2_565
Ge2 U2 Al1 134.59(13) 2_655 2_565
Ge1 U2 Al1 85.40(8) 3_655 2_565
Al1 U2 Al1 85.40(8) 3_655 2_565
Ge1 U2 Al1 85.40(8) 4_455 2_565
Al1 U2 Al1 85.40(8) 4_455 2_565
Al2 Ge1 Ge2 0.00(5) 3 3
Al2 Ge1 Al2 78.7(3) 3 4_565
Ge2 Ge1 Al2 78.7(3) 3 4_565
Al2 Ge1 Ge2 78.7(3) 3 4_565
Ge2 Ge1 Ge2 78.7(3) 3 4_565
Al2 Ge1 Ge2 0.00(13) 4_565 4_565
Al2 Ge1 Al2 103.3(2) 3 2_665
Ge2 Ge1 Al2 103.3(2) 3 2_665
Al2 Ge1 Al2 103.3(2) 4_565 2_665
Ge2 Ge1 Al2 103.3(2) 4_565 2_665
Al2 Ge1 Ge2 103.3(2) 3 2_665
Ge2 Ge1 Ge2 103.3(2) 3 2_665
Al2 Ge1 Ge2 103.3(2) 4_565 2_665
Ge2 Ge1 Ge2 103.3(2) 4_565 2_665
Al2 Ge1 Ge2 0.00(15) 2_665 2_665
Al2 Ge1 U1 140.66(15) 3 10_565
Ge2 Ge1 U1 140.66(15) 3 10_565
Al2 Ge1 U1 140.66(15) 4_565 10_565
Ge2 Ge1 U1 140.66(15) 4_565 10_565
Al2 Ge1 U1 73.0(2) 2_665 10_565
Ge2 Ge1 U1 73.0(2) 2_665 10_565
Al2 Ge1 U1 73.29(14) 3 11
Ge2 Ge1 U1 73.29(14) 3 11
Al2 Ge1 U1 115.6(3) 4_565 11
Ge2 Ge1 U1 115.6(3) 4_565 11
Al2 Ge1 U1 138.93(18) 2_665 11
Ge2 Ge1 U1 138.93(18) 2_665 11
U1 Ge1 U1 84.47(18) 10_565 11
Al2 Ge1 U1 115.6(3) 3 12_455
Ge2 Ge1 U1 115.6(3) 3 12_455
Al2 Ge1 U1 73.29(14) 4_565 12_455
Ge2 Ge1 U1 73.29(14) 4_565 12_455
Al2 Ge1 U1 138.93(18) 2_665 12_455
Ge2 Ge1 U1 138.93(18) 2_665 12_455
U1 Ge1 U1 84.47(18) 10_565 12_455
U1 Ge1 U1 69.08(18) 11 12_455
Al2 Ge1 U2 61.70(9) 3 1_565
Ge2 Ge1 U2 61.70(9) 3 1_565
Al2 Ge1 U2 129.2(3) 4_565 1_565
Ge2 Ge1 U2 129.2(3) 4_565 1_565
Al2 Ge1 U2 60.91(14) 2_665 1_565
Ge2 Ge1 U2 60.91(14) 2_665 1_565
U1 Ge1 U2 84.23(18) 10_565 1_565
U1 Ge1 U2 83.47(6) 11 1_565
U1 Ge1 U2 151.2(2) 12_455 1_565
Al2 Ge1 U2 129.2(3) 3 13_554
Ge2 Ge1 U2 129.2(3) 3 13_554
Al2 Ge1 U2 61.70(9) 4_565 13_554
Ge2 Ge1 U2 61.70(9) 4_565 13_554
Al2 Ge1 U2 60.91(14) 2_665 13_554
Ge2 Ge1 U2 60.91(14) 2_665 13_554
U1 Ge1 U2 84.23(18) 10_565 13_554
U1 Ge1 U2 151.2(2) 11 13_554
U1 Ge1 U2 83.47(6) 12_455 13_554
U2 Ge1 U2 121.6(3) 1_565 13_554
Al2 Ge1 U1 61.47(14) 3 .
Ge2 Ge1 U1 61.47(14) 3 .
Al2 Ge1 U1 61.47(14) 4_565 .
Ge2 Ge1 U1 61.47(14) 4_565 .
Al2 Ge1 U1 55.42(13) 2_665 .
Ge2 Ge1 U1 55.42(13) 2_665 .
U1 Ge1 U1 128.4(3) 10_565 .
U1 Ge1 U1 134.52(19) 11 .
U1 Ge1 U1 134.52(19) 12_455 .
U2 Ge1 U1 71.81(15) 1_565 .
U2 Ge1 U1 71.81(15) 13_554 .
Al1 Ge2 Ge1 0.00(13) 3_655 3_655
Al1 Ge2 Al1 69.6(4) 3_655 4
Ge1 Ge2 Al1 69.6(4) 3_655 4
Al1 Ge2 Ge1 69.6(4) 3_655 4
Ge1 Ge2 Ge1 69.6(4) 3_655 4
Al1 Ge2 Ge1 0.00(13) 4 4
Al1 Ge2 Al1 106.5(2) 3_655 2_665
Ge1 Ge2 Al1 106.5(2) 3_655 2_665
Al1 Ge2 Al1 106.5(2) 4 2_665
Ge1 Ge2 Al1 106.5(2) 4 2_665
Al1 Ge2 Ge1 106.5(2) 3_655 2_665
Ge1 Ge2 Ge1 106.5(2) 3_655 2_665
Al1 Ge2 Ge1 106.5(2) 4 2_665
Ge1 Ge2 Ge1 106.5(2) 4 2_665
Al1 Ge2 Ge1 0.0(5) 2_665 2_665
Al1 Ge2 U1 144.74(18) 3_655 2_665
Ge1 Ge2 U1 144.74(18) 3_655 2_665
Al1 Ge2 U1 144.74(18) 4 2_665
Ge1 Ge2 U1 144.74(18) 4 2_665
Al1 Ge2 U1 75.71(16) 2_665 2_665
Ge1 Ge2 U1 75.71(16) 2_665 2_665
Al1 Ge2 U2 67.86(15) 3_655 13_554
Ge1 Ge2 U2 67.86(15) 3_655 13_554
Al1 Ge2 U2 132.2(2) 4 13_554
Ge1 Ge2 U2 132.2(2) 4 13_554
Al1 Ge2 U2 66.83(6) 2_665 13_554
Ge1 Ge2 U2 66.83(6) 2_665 13_554
U1 Ge2 U2 81.84(8) 2_665 13_554
Al1 Ge2 U2 132.2(2) 3_655 1_655
Ge1 Ge2 U2 132.2(2) 3_655 1_655
Al1 Ge2 U2 67.86(15) 4 1_655
Ge1 Ge2 U2 67.86(15) 4 1_655
Al1 Ge2 U2 66.83(6) 2_665 1_655
Ge1 Ge2 U2 66.83(6) 2_665 1_655
U1 Ge2 U2 81.84(8) 2_665 1_655
U2 Ge2 U2 133.32(12) 13_554 1_655
Al1 Ge2 U1 72.64(16) 3_655 3_655
Ge1 Ge2 U1 72.64(16) 3_655 3_655
Al1 Ge2 U1 109.08(19) 4 3_655
Ge1 Ge2 U1 109.08(19) 4 3_655
Al1 Ge2 U1 141.16(8) 2_665 3_655
Ge1 Ge2 U1 141.16(8) 2_665 3_655
U1 Ge2 U1 84.03(8) 2_665 3_655
U2 Ge2 U1 77.85(4) 13_554 3_655
U2 Ge2 U1 142.66(10) 1_655 3_655
Al1 Ge2 U1 109.08(19) 3_655 4
Ge1 Ge2 U1 109.08(19) 3_655 4
Al1 Ge2 U1 72.64(16) 4 4
Ge1 Ge2 U1 72.64(16) 4 4
Al1 Ge2 U1 141.16(8) 2_665 4
Ge1 Ge2 U1 141.16(8) 2_665 4
U1 Ge2 U1 84.03(8) 2_665 4
U2 Ge2 U1 142.66(10) 13_554 4
U2 Ge2 U1 77.85(4) 1_655 4
U1 Ge2 U1 66.40(7) 3_655 4
Al1 Ge2 U1 59.74(14) 3_655 9_545
Ge1 Ge2 U1 59.74(14) 3_655 9_545
Al1 Ge2 U1 59.74(14) 4 9_545
Ge1 Ge2 U1 59.74(14) 4 9_545
Al1 Ge2 U1 58.11(17) 2_665 9_545
Ge1 Ge2 U1 58.11(17) 2_665 9_545
U1 Ge2 U1 133.82(12) 2_665 9_545
U2 Ge2 U1 80.30(8) 13_554 9_545
U2 Ge2 U1 80.30(8) 1_655 9_545
U1 Ge2 U1 132.15(8) 3_655 9_545
U1 Ge2 U1 132.15(8) 4 9_545
U2 Ge3 U2 180.0 5_554 .
U2 Ge3 U1 93.95(11) 5_554 3_655
U2 Ge3 U1 86.05(11) . 3_655
U2 Ge3 U1 93.95(11) 5_554 4_455
U2 Ge3 U1 86.05(11) . 4_455
U1 Ge3 U1 172.1(2) 3_655 4_455
U2 Ge3 U1 93.95(11) 5_554 2_565
U2 Ge3 U1 86.05(11) . 2_565
U1 Ge3 U1 89.728(15) 3_655 2_565
U1 Ge3 U1 89.728(15) 4_455 2_565
U2 Ge3 U1 93.95(11) 5_554 1_545
U2 Ge3 U1 86.05(11) . 1_545
U1 Ge3 U1 89.728(15) 3_655 1_545
U1 Ge3 U1 89.728(15) 4_455 1_545
U1 Ge3 U1 172.1(2) 2_565 1_545

loop_
_geom_bond_atom_site_label_1
_geom_bond_atom_site_label_2
_geom_bond_distance
_geom_bond_site_symmetry_2
U1 Ge3 2.9270(6) 13_554
U1 Ge3 2.9270(6) 1_565
U1 Al2 2.958(3) 2_665
U1 Ge2 2.958(3) 2_665
U1 Al1 3.048(9) 10_564
U1 Ge1 3.048(9) 10_564
U1 Al1 3.095(7) 12_454
U1 Ge1 3.095(7) 11_554
U1 Ge1 3.095(7) 12_454
U1 Al1 3.095(7) 11_554
U1 Al2 3.205(3) 4_565
U1 Al2 3.205(3) 3
U1 Ge2 3.205(3) 4_565
U1 Ge2 3.205(3) 3
U1 Ge2 3.432(3) 9_454
U2 Ge3 2.755(5) 5
U2 Ge3 2.782(5) .
U2 Al2 2.9913(15) 3_545
U2 Ge2 2.9913(15) 3_545
U2 Al2 2.9913(15) 4_565
U2 Ge2 2.9913(15) 4_565
U2 Al2 2.9913(15) 1_455
U2 Ge2 2.9913(15) 1_455
U2 Al2 2.9913(15) 2_655
U2 Ge2 2.9913(15) 2_655
U2 Ge1 3.147(4) 3_655
U2 Al1 3.147(4) 3_655
U2 Ge1 3.147(4) 4_455
U2 Al1 3.147(4) 4_455
U2 Al1 3.147(4) 2_565
Ge1 Al2 2.619(6) 3
Ge1 Ge2 2.619(6) 3
Ge1 Al2 2.619(6) 4_565
Ge1 Ge2 2.619(6) 4_565
Ge1 Al2 2.707(8) 2_665
Ge1 Ge2 2.707(8) 2_665
Ge1 U1 3.048(9) 10_565
Ge1 U1 3.095(7) 11
Ge1 U1 3.095(7) 12_455
Ge1 U2 3.147(4) 1_565
Ge1 U2 3.147(4) 13_554
Ge2 Al1 2.619(6) 3_655
Ge2 Ge1 2.619(6) 3_655
Ge2 Al1 2.619(6) 4
Ge2 Ge1 2.619(6) 4
Ge2 Al1 2.707(8) 2_665
Ge2 Ge1 2.707(8) 2_665
Ge2 U1 2.958(3) 2_665
Ge2 U2 2.9913(14) 13_554
Ge2 U2 2.9913(15) 1_655
Ge2 U1 3.205(3) 3_655
Ge2 U1 3.205(3) 4
Ge2 U1 3.432(3) 9_545
Ge3 U2 2.755(5) 5_554
Ge3 U1 2.9270(6) 3_655
Ge3 U1 2.9270(6) 4_455
Ge3 U1 2.9270(6) 2_565
Ge3 U1 2.9270(6) 1_545
